data_7227641
loop_
_publ_author_name
'Biancalana, Lorenzo'
'Bortoluzzi, Marco'
'Ferretti, Eleonora'
'Hayatifar, Mohammad'
'Marchetti, Fabio'
'Pampaloni, Guido'
'Zacchini, Stefano'

_publ_section_title
;
 The reactions of \a-amino acids and \a-amino acid esters with high valent
 transition metal halides: synthesis of coordination complexes, activation
 processes and stabilization of \a-ammonium acylchloride cations
;
_journal_issue 17
_journal_name_full 'RSC Adv.'
_journal_page_first 10158
_journal_paper_doi 10.1039/C7RA00073A
_journal_volume 7
_journal_year 2017
_chemical_absolute_configuration ad
_chemical_formula_sum 'C7 H16 Cl11 N Nb2 O2'
_chemical_formula_weight 721.98
_chemical_name_systematic
; 
 ? 
;
_space_group_IT_number 4
_symmetry_cell_setting monoclinic
_symmetry_space_group_name_Hall 'P 2yb'
_symmetry_space_group_name_H-M 'P 1 21 1'
_atom_sites_solution_hydrogens geom
_atom_sites_solution_primary direct
_atom_sites_solution_secondary difmap
_audit_creation_method SHELXL-97
_audit_update_record
;
2016-11-24 deposited with the CCDC.
2017-01-30 downloaded from the CCDC.
;
_cell_angle_alpha 90.00
_cell_angle_beta 106.428(3)
_cell_angle_gamma 90.00
_cell_formula_units_Z 2
_cell_length_a 10.045(2)
_cell_length_b 6.9628(17)
_cell_length_c 16.994(4)
_cell_measurement_reflns_used 6141
_cell_measurement_temperature 100(2)
_cell_measurement_theta_max 28.2995
_cell_measurement_theta_min 2.499
_cell_volume 1140.1(4)
_computing_cell_refinement 'APEX2 (Bruker AXS, 2006)'
_computing_data_collection 'APEX2 (Bruker AXS, 2006)'
_computing_data_reduction 'SAINT (Bruker AXS, 2004)'
_computing_molecular_graphics 'ORTEPII (Johnson, 1996)'
_computing_publication_material 'XCIF (Bruker AXS, 2001)'
_computing_structure_refinement 'SHELXL-97 (Sheldrick, 1997)'
_computing_structure_solution 'SHELXS-97 (Sheldrick, 1990)'
_diffrn_ambient_temperature 100(2)
_diffrn_measured_fraction_theta_full 1.000
_diffrn_measured_fraction_theta_max 1.000
_diffrn_measurement_device_type 'CCD area detector'
_diffrn_measurement_method 'phi and omega scans'
_diffrn_radiation_monochromator graphite
_diffrn_radiation_source 'fine-focus sealed tube'
_diffrn_radiation_type MoK\a
_diffrn_radiation_wavelength 0.71073
_diffrn_reflns_av_R_equivalents 0.0312
_diffrn_reflns_av_unetI/netI 0.0397
_diffrn_reflns_limit_h_max 12
_diffrn_reflns_limit_h_min -12
_diffrn_reflns_limit_k_max 8
_diffrn_reflns_limit_k_min -8
_diffrn_reflns_limit_l_max 20
_diffrn_reflns_limit_l_min -20
_diffrn_reflns_number 11566
_diffrn_reflns_theta_full 26.00
_diffrn_reflns_theta_max 26.00
_diffrn_reflns_theta_min 1.25
_exptl_absorpt_coefficient_mu 2.297
_exptl_absorpt_correction_T_max 0.7393
_exptl_absorpt_correction_T_min 0.6441
_exptl_absorpt_correction_type empirical
_exptl_absorpt_process_details
; 
 Data were corrected for Lorentz polarization and absorption
 effects (empirical absorption correction SADABS).
 R(int) =  0.1337 (selected reflections only, before parameter refinement)
 R(int) =  0.0514 (selected reflections only, after parameter refinement)
;
_exptl_crystal_colour pale-yellow
_exptl_crystal_density_diffrn 2.103
_exptl_crystal_density_method 'not measured'
_exptl_crystal_description prism
_exptl_crystal_F_000 700
_exptl_crystal_size_max 0.21
_exptl_crystal_size_mid 0.20
_exptl_crystal_size_min 0.14
_refine_diff_density_max 0.286
_refine_diff_density_min -0.360
_refine_diff_density_rms 0.069
_refine_ls_abs_structure_details 'Flack H D (1983), Acta Cryst. A39, 876-881'
_refine_ls_abs_structure_Flack -0.04(4)
_refine_ls_extinction_method none
_refine_ls_goodness_of_fit_ref 1.023
_refine_ls_hydrogen_treatment mixed
_refine_ls_matrix_type full
_refine_ls_number_parameters 217
_refine_ls_number_reflns 4492
_refine_ls_number_restraints 4
_refine_ls_restrained_S_all 1.022
_refine_ls_R_factor_all 0.0239
_refine_ls_R_factor_gt 0.0217
_refine_ls_shift/su_max 0.001
_refine_ls_shift/su_mean 0.000
_refine_ls_structure_factor_coef Fsqd
_refine_ls_weighting_details 'calc w=1/[\s^2^(Fo^2^)+(0.0092P)^2^+0.0000P] where P=(Fo^2^+2Fc^2^)/3'
_refine_ls_weighting_scheme calc
_refine_ls_wR_factor_gt 0.0420
_refine_ls_wR_factor_ref 0.0428
_reflns_number_gt 4290
_reflns_number_total 4492
_reflns_threshold_expression >2sigma(I)
_cod_data_source_file c7ra00073a2.cif
_cod_data_source_block 12
_cod_depositor_comments
;
The following automatic conversions were performed:

'_symmetry_cell_setting' value 'Monoclinic' changed to 'monoclinic'
according to
/usr/data/users/saulius/crontab/automatic-downloads/rss-feeds/RSC/lib/dictionaries/cif_core.dic
dictionary named 'cif_core.dic' version 2.4.2 from 2011-04-26.

Automatic conversion script
Id: cif_fix_values 4268 2015-11-12 08:31:59Z antanas 
;
_cod_original_cell_volume 1140.2(5)
_cod_original_sg_symbol_H-M P2(1)
_cod_database_code 7227641

loop_
_symmetry_equiv_pos_as_xyz
'x, y, z'
'-x, y+1/2, -z'

loop_
_atom_site_label
_atom_site_type_symbol
_atom_site_fract_x
_atom_site_fract_y
_atom_site_fract_z
_atom_site_U_iso_or_equiv
_atom_site_adp_type
_atom_site_occupancy
_atom_site_symmetry_multiplicity
_atom_site_calc_flag
_atom_site_refinement_flags
Nb1 Nb 0.80158(3) 0.18439(4) 0.076462(17) 0.01221(7) Uani 1 1 d .
Cl1 Cl 0.89682(9) 0.42203(12) 0.17465(5) 0.02027(19) Uani 1 1 d .
Cl2 Cl 0.67246(9) 0.42917(12) -0.00719(5) 0.01769(18) Uani 1 1 d .
Cl3 Cl 0.61567(8) 0.15690(12) 0.14141(5) 0.01639(18) Uani 1 1 d .
Cl4 Cl 0.67856(9) -0.04803(12) -0.01804(5) 0.01842(19) Uani 1 1 d .
Cl5 Cl 0.91988(9) -0.05756(12) 0.16416(5) 0.0206(2) Uani 1 1 d .
Cl6 Cl 0.97530(8) 0.20531(13) 0.01460(5) 0.01859(18) Uani 1 1 d .
Nb2 Nb 0.67173(3) -0.15607(4) 0.656987(17) 0.01433(7) Uani 1 1 d .
Cl7 Cl 0.49242(8) -0.36170(12) 0.66917(5) 0.0207(2) Uani 1 1 d .
Cl8 Cl 0.79268(10) -0.40091(13) 0.62259(6) 0.0265(2) Uani 1 1 d .
Cl9 Cl 0.76377(8) -0.18573(12) 0.79869(5) 0.01869(18) Uani 1 1 d .
Cl10 Cl 0.83750(9) 0.07129(13) 0.64995(6) 0.0228(2) Uani 1 1 d .
Cl11 Cl 0.53607(9) -0.06978(13) 0.52933(5) 0.0238(2) Uani 1 1 d .
C1 C 0.5287(3) 0.1544(5) 0.75490(18) 0.0131(7) Uani 1 1 d .
O1 O 0.5609(2) 0.0826(3) 0.69669(13) 0.0154(5) Uani 1 1 d .
O2 O 0.6066(2) 0.2657(3) 0.80967(13) 0.0137(5) Uani 1 1 d .
C2 C 0.3878(3) 0.1218(5) 0.76633(19) 0.0143(7) Uani 1 1 d .
H2 H 0.3634 -0.0172 0.7570 0.017 Uiso 1 1 calc R
N1 N 0.3906(3) 0.1738(5) 0.85281(16) 0.0153(6) Uani 1 1 d D
H1A H 0.460(3) 0.109(4) 0.8903(18) 0.023 Uiso 1 1 d D
H1B H 0.305(2) 0.137(5) 0.857(2) 0.023 Uiso 1 1 d D
H1C H 0.401(3) 0.298(3) 0.865(2) 0.023 Uiso 1 1 d D
C3 C 0.2753(3) 0.2424(5) 0.70713(18) 0.0149(7) Uani 1 1 d .
H3A H 0.1881 0.2280 0.7228 0.018 Uiso 1 1 calc R
H3B H 0.3029 0.3791 0.7149 0.018 Uiso 1 1 calc R
C4 C 0.2448(3) 0.1944(6) 0.61575(18) 0.0193(7) Uani 1 1 d .
H4 H 0.3326 0.2085 0.5996 0.023 Uiso 1 1 calc R
C5 C 0.1392(3) 0.3402(6) 0.56714(19) 0.0281(9) Uani 1 1 d .
H5A H 0.1759 0.4704 0.5800 0.042 Uiso 1 1 calc R
H5B H 0.0522 0.3275 0.5820 0.042 Uiso 1 1 calc R
H5C H 0.1218 0.3160 0.5083 0.042 Uiso 1 1 calc R
C6 C 0.1924(4) -0.0102(6) 0.5977(2) 0.0270(9) Uani 1 1 d .
H6A H 0.1744 -0.0363 0.5389 0.040 Uiso 1 1 calc R
H6B H 0.1064 -0.0263 0.6133 0.040 Uiso 1 1 calc R
H6C H 0.2627 -0.1000 0.6290 0.040 Uiso 1 1 calc R
C7 C 0.7475(3) 0.3140(5) 0.8061(2) 0.0179(8) Uani 1 1 d .
H7A H 0.7917 0.3999 0.8517 0.027 Uiso 1 1 calc R
H7B H 0.7421 0.3782 0.7540 0.027 Uiso 1 1 calc R
H7C H 0.8024 0.1962 0.8103 0.027 Uiso 1 1 calc R

loop_
_atom_site_aniso_label
_atom_site_aniso_U_11
_atom_site_aniso_U_22
_atom_site_aniso_U_33
_atom_site_aniso_U_23
_atom_site_aniso_U_13
_atom_site_aniso_U_12
Nb1 0.01233(14) 0.01129(14) 0.01383(15) -0.00086(13) 0.00505(11) 0.00043(13)
Cl1 0.0151(4) 0.0207(4) 0.0233(5) -0.0085(4) 0.0027(4) 0.0010(4)
Cl2 0.0216(5) 0.0156(4) 0.0160(4) 0.0016(3) 0.0055(4) 0.0045(4)
Cl3 0.0154(4) 0.0174(5) 0.0189(4) -0.0009(3) 0.0089(3) 0.0004(3)
Cl4 0.0203(4) 0.0158(5) 0.0202(4) -0.0056(4) 0.0075(4) -0.0025(3)
Cl5 0.0178(4) 0.0215(5) 0.0249(5) 0.0087(4) 0.0097(4) 0.0061(4)
Cl6 0.0188(4) 0.0176(4) 0.0231(4) 0.0011(4) 0.0120(3) 0.0000(4)
Nb2 0.01654(15) 0.01476(15) 0.01410(15) 0.00117(14) 0.00825(12) 0.00200(13)
Cl7 0.0215(4) 0.0217(5) 0.0201(4) 0.0005(3) 0.0078(4) -0.0047(4)
Cl8 0.0362(6) 0.0218(5) 0.0288(5) 0.0039(4) 0.0213(4) 0.0101(4)
Cl9 0.0201(4) 0.0201(5) 0.0150(4) 0.0023(3) 0.0037(3) 0.0008(4)
Cl10 0.0209(5) 0.0235(5) 0.0291(5) 0.0036(4) 0.0153(4) -0.0013(4)
Cl11 0.0327(5) 0.0237(5) 0.0145(4) 0.0027(4) 0.0062(4) 0.0049(4)
C1 0.0138(16) 0.0108(17) 0.0144(16) 0.0080(14) 0.0036(13) 0.0036(14)
O1 0.0154(12) 0.0163(12) 0.0161(12) 0.0000(10) 0.0072(10) 0.0031(10)
O2 0.0119(12) 0.0153(12) 0.0152(12) -0.0012(9) 0.0061(9) -0.0029(9)
C2 0.0161(17) 0.0155(18) 0.0125(17) -0.0016(13) 0.0059(14) -0.0035(13)
N1 0.0160(14) 0.0168(15) 0.0143(14) 0.0001(14) 0.0060(12) -0.0016(14)
C3 0.0115(17) 0.0170(18) 0.0166(17) 0.0035(14) 0.0049(14) -0.0005(13)
C4 0.0096(15) 0.033(2) 0.0144(16) 0.0001(18) 0.0028(13) 0.0039(17)
C5 0.026(2) 0.042(2) 0.0149(18) 0.006(2) 0.0037(15) 0.009(2)
C6 0.022(2) 0.035(2) 0.021(2) -0.0104(18) 0.0019(16) 0.0019(17)
C7 0.0131(17) 0.0189(19) 0.0240(19) 0.0006(15) 0.0090(14) -0.0070(15)

loop_
_atom_type_symbol
_atom_type_description
_atom_type_scat_dispersion_real
_atom_type_scat_dispersion_imag
_atom_type_scat_source
C C 0.0033 0.0016 'International Tables Vol C Tables 4.2.6.8 and 6.1.1.4'
H H 0.0000 0.0000 'International Tables Vol C Tables 4.2.6.8 and 6.1.1.4'
N N 0.0061 0.0033 'International Tables Vol C Tables 4.2.6.8 and 6.1.1.4'
O O 0.0106 0.0060 'International Tables Vol C Tables 4.2.6.8 and 6.1.1.4'
Cl Cl 0.1484 0.1585 'International Tables Vol C Tables 4.2.6.8 and 6.1.1.4'
Nb Nb -2.0727 0.6215 'International Tables Vol C Tables 4.2.6.8 and 6.1.1.4'

loop_
_geom_angle_atom_site_label_1
_geom_angle_atom_site_label_2
_geom_angle_atom_site_label_3
_geom_angle
Cl6 Nb1 Cl5 91.29(3)
Cl6 Nb1 Cl1 94.08(3)
Cl5 Nb1 Cl1 91.33(3)
Cl6 Nb1 Cl2 92.18(3)
Cl5 Nb1 Cl2 176.49(3)
Cl1 Nb1 Cl2 87.90(4)
Cl6 Nb1 Cl4 92.96(3)
Cl5 Nb1 Cl4 90.78(4)
Cl1 Nb1 Cl4 172.60(3)
Cl2 Nb1 Cl4 89.57(3)
Cl6 Nb1 Cl3 179.07(4)
Cl5 Nb1 Cl3 88.34(3)
Cl1 Nb1 Cl3 86.78(3)
Cl2 Nb1 Cl3 88.19(3)
Cl4 Nb1 Cl3 86.19(3)
O1 Nb2 Cl8 177.18(6)
O1 Nb2 Cl11 82.87(6)
Cl8 Nb2 Cl11 99.89(4)
O1 Nb2 Cl10 86.20(6)
Cl8 Nb2 Cl10 93.15(4)
Cl11 Nb2 Cl10 90.90(4)
O1 Nb2 Cl9 80.68(6)
Cl8 Nb2 Cl9 96.60(3)
Cl11 Nb2 Cl9 163.09(3)
Cl10 Nb2 Cl9 91.88(3)
O1 Nb2 Cl7 88.07(6)
Cl8 Nb2 Cl7 92.55(4)
Cl11 Nb2 Cl7 88.73(3)
Cl10 Nb2 Cl7 174.26(3)
Cl9 Nb2 Cl7 86.85(3)
O1 C1 O2 125.5(3)
O1 C1 C2 121.0(3)
O2 C1 C2 113.5(3)
C1 O1 Nb2 145.2(2)
C1 O2 C7 120.1(2)
C1 C2 N1 109.4(2)
C1 C2 C3 112.3(3)
N1 C2 C3 108.4(3)
C1 C2 H2 108.9
N1 C2 H2 108.9
C3 C2 H2 108.9
C2 N1 H1A 111(2)
C2 N1 H1B 104(2)
H1A N1 H1B 111(3)
C2 N1 H1C 116(2)
H1A N1 H1C 107(3)
H1B N1 H1C 108(3)
C4 C3 C2 116.4(3)
C4 C3 H3A 108.2
C2 C3 H3A 108.2
C4 C3 H3B 108.2
C2 C3 H3B 108.2
H3A C3 H3B 107.3
C6 C4 C5 111.4(3)
C6 C4 C3 111.6(3)
C5 C4 C3 108.2(3)
C6 C4 H4 108.5
C5 C4 H4 108.5
C3 C4 H4 108.5
C4 C5 H5A 109.5
C4 C5 H5B 109.5
H5A C5 H5B 109.5
C4 C5 H5C 109.5
H5A C5 H5C 109.5
H5B C5 H5C 109.5
C4 C6 H6A 109.5
C4 C6 H6B 109.5
H6A C6 H6B 109.5
C4 C6 H6C 109.5
H6A C6 H6C 109.5
H6B C6 H6C 109.5
O2 C7 H7A 109.5
O2 C7 H7B 109.5
H7A C7 H7B 109.5
O2 C7 H7C 109.5
H7A C7 H7C 109.5
H7B C7 H7C 109.5

loop_
_geom_bond_atom_site_label_1
_geom_bond_atom_site_label_2
_geom_bond_distance
Nb1 Cl6 2.2825(9)
Nb1 Cl5 2.3388(9)
Nb1 Cl1 2.3526(9)
Nb1 Cl2 2.3591(9)
Nb1 Cl4 2.3670(9)
Nb1 Cl3 2.4307(9)
Nb2 O1 2.209(2)
Nb2 Cl8 2.2641(10)
Nb2 Cl11 2.2918(9)
Nb2 Cl10 2.3250(10)
Nb2 Cl9 2.3318(10)
Nb2 Cl7 2.3555(9)
C1 O1 1.231(4)
C1 O2 1.291(4)
C1 C2 1.499(4)
O2 C7 1.473(3)
C2 N1 1.506(4)
C2 C3 1.534(4)
C2 H2 1.0000
N1 H1A 0.915(18)
N1 H1B 0.913(17)
N1 H1C 0.892(18)
C3 C4 1.532(4)
C3 H3A 0.9900
C3 H3B 0.9900
C4 C6 1.520(5)
C4 C5 1.531(5)
C4 H4 1.0000
C5 H5A 0.9800
C5 H5B 0.9800
C5 H5C 0.9800
C6 H6A 0.9800
C6 H6B 0.9800
C6 H6C 0.9800
C7 H7A 0.9800
C7 H7B 0.9800
C7 H7C 0.9800

loop_
_geom_hbond_atom_site_label_D
_geom_hbond_atom_site_label_H
_geom_hbond_atom_site_label_A
_geom_hbond_distance_DH
_geom_hbond_distance_HA
_geom_hbond_distance_DA
_geom_hbond_angle_DHA
_geom_hbond_site_symmetry_A
N1 H1A Cl4 0.915(18) 2.555(19) 3.461(3) 171(3) 1_556
N1 H1B Cl1 0.913(17) 2.46(2) 3.296(3) 153(3) 2_646
N1 H1B Cl2 0.913(17) 2.89(3) 3.335(3) 111(2) 2_646
N1 H1C Cl3 0.892(18) 2.50(2) 3.366(3) 163(3) 2_656

loop_
_geom_torsion_atom_site_label_1
_geom_torsion_atom_site_label_2
_geom_torsion_atom_site_label_3
_geom_torsion_atom_site_label_4
_geom_torsion
O2 C1 O1 Nb2 82.6(5)
C2 C1 O1 Nb2 -99.2(4)
Cl8 Nb2 O1 C1 -30.9(15)
Cl11 Nb2 O1 C1 160.8(4)
Cl10 Nb2 O1 C1 -107.8(4)
Cl9 Nb2 O1 C1 -15.2(4)
Cl7 Nb2 O1 C1 71.9(4)
O1 C1 O2 C7 -0.9(5)
C2 C1 O2 C7 -179.1(3)
O1 C1 C2 N1 163.3(3)
O2 C1 C2 N1 -18.4(4)
O1 C1 C2 C3 -76.3(4)
O2 C1 C2 C3 102.0(3)
C1 C2 C3 C4 65.6(4)
N1 C2 C3 C4 -173.3(3)
C2 C3 C4 C6 61.7(4)
C2 C3 C4 C5 -175.4(3)
